data_1556422
loop_
_publ_author_name
'Rancan, M.'
'Carlotto, A.'
'Bottaro, G.'
'Armelao, L.'

_publ_section_title
;
 Effect of Coordinating Solvents on the Structure of
 Cu(II)-4,4'-bipyridine Coordination Polymers
;
_journal_name_full Inorganics
_journal_page_first 103
_journal_paper_doi 10.3390/inorganics7080103
_journal_volume 7
_journal_year 2019
_chemical_formula_moiety '0.5(C40 H40 Cu2 N8 O4), 2(Cl O4), 2(C4 H9 N O)'
_chemical_formula_sum 'C28 H38 Cl2 Cu N6 O12'
_chemical_formula_weight 785.08
_space_group_crystal_system monoclinic
_space_group_IT_number 15
_space_group_name_Hall '-C 2yc'
_space_group_name_H-M_alt 'C 1 2/c 1'
_atom_sites_solution_hydrogens mixed
_atom_sites_solution_primary dual
_cell_angle_alpha 90
_cell_angle_beta 91.562(7)
_cell_angle_gamma 90
_cell_formula_units_Z 4
_cell_length_a 14.4924(10)
_cell_length_b 11.1385(7)
_cell_length_c 22.2237(13)
_cell_measurement_reflns_used 3458
_cell_measurement_temperature 301(2)
_cell_measurement_theta_max 26.6340
_cell_measurement_theta_min 2.9730
_cell_volume 3586.1(4)
_computing_cell_refinement
;
CrysAlisPro, Agilent Technologies,
Version 1.171.37.35 (release 13-08-2014 CrysAlis171 .NET)
(compiled Aug 13 2014,18:06:01)
;
_computing_data_collection
;
CrysAlisPro, Agilent Technologies,
Version 1.171.37.35 (release 13-08-2014 CrysAlis171 .NET)
(compiled Aug 13 2014,18:06:01)
;
_computing_data_reduction
;
CrysAlisPro, Agilent Technologies,
Version 1.171.37.35 (release 13-08-2014 CrysAlis171 .NET)
(compiled Aug 13 2014,18:06:01)
;
_computing_molecular_graphics 'Olex2 (Dolomanov et al., 2009)'
_computing_publication_material 'Olex2 (Dolomanov et al., 2009)'
_computing_structure_refinement 'ShelXL (Sheldrick, 2015)'
_computing_structure_solution 'ShelXT (Sheldrick, 2015)'
_diffrn_ambient_environment air
_diffrn_ambient_temperature 301(2)
_diffrn_detector 'CCD plate'
_diffrn_detector_area_resol_mean 8.0637
_diffrn_detector_type Eos
_diffrn_measured_fraction_theta_full 0.935
_diffrn_measured_fraction_theta_max 0.832
_diffrn_measurement_details
;
#__ type_ start__ end____ width___ exp.time_
  1 omega  -25.00   30.00   0.2000   30.0000
omega____ theta____ kappa____ phi______ frames
    -      -12.3052  -99.0000   60.0000 275

#__ type_ start__ end____ width___ exp.time_
  2 omega  -58.00   42.00   0.2000   30.0000
omega____ theta____ kappa____ phi______ frames
    -       12.3052  -77.0000   90.0000 500

#__ type_ start__ end____ width___ exp.time_
  3 omega  -58.00   42.00   0.2000   30.0000
omega____ theta____ kappa____ phi______ frames
    -       12.3052  -77.0000    0.0000 500

#__ type_ start__ end____ width___ exp.time_
  4 omega   32.00   59.00   0.2000   30.0000
omega____ theta____ kappa____ phi______ frames
    -       12.3052 -179.0000  -60.0000 135
;
_diffrn_measurement_device 'four-circle diffractometer'
_diffrn_measurement_device_type 'Xcalibur, Eos, Gemini'
_diffrn_measurement_method '\w scans'
_diffrn_orient_matrix_UB_11 -0.0418026000
_diffrn_orient_matrix_UB_12 -0.0058627000
_diffrn_orient_matrix_UB_13 -0.0171315000
_diffrn_orient_matrix_UB_21 -0.0249338000
_diffrn_orient_matrix_UB_22 -0.0033946000
_diffrn_orient_matrix_UB_23 0.0269393000
_diffrn_orient_matrix_UB_31 -0.0052010000
_diffrn_orient_matrix_UB_32 0.0633398000
_diffrn_orient_matrix_UB_33 -0.0001232000
_diffrn_radiation_monochromator graphite
_diffrn_radiation_probe x-ray
_diffrn_radiation_type MoK\a
_diffrn_radiation_wavelength 0.71073
_diffrn_reflns_av_unetI/netI 0.0365
_diffrn_reflns_Laue_measured_fraction_full 0.935
_diffrn_reflns_Laue_measured_fraction_max 0.832
_diffrn_reflns_limit_h_max 18
_diffrn_reflns_limit_h_min -18
_diffrn_reflns_limit_k_max 13
_diffrn_reflns_limit_k_min -13
_diffrn_reflns_limit_l_max 26
_diffrn_reflns_limit_l_min -27
_diffrn_reflns_number 4544
_diffrn_reflns_point_group_measured_fraction_full 0.935
_diffrn_reflns_point_group_measured_fraction_max 0.832
_diffrn_reflns_theta_full 25.242
_diffrn_reflns_theta_max 26.650
_diffrn_reflns_theta_min 2.306
_diffrn_source 'Enhance (Mo) X-ray Source'
_exptl_absorpt_coefficient_mu 0.824
_exptl_absorpt_correction_T_max 1.00000
_exptl_absorpt_correction_T_min 0.82081
_exptl_absorpt_correction_type multi-scan
_exptl_absorpt_process_details
;
CrysAlisPro, Agilent Technologies,
Version 1.171.37.35 (release 13-08-2014 CrysAlis171 .NET)
(compiled Aug 13 2014,18:06:01)
Empirical absorption correction using spherical harmonics,
 implemented in SCALE3 ABSPACK scaling algorithm.
Empirical absorption correction using spherical harmonics,
 implemented in SCALE3 ABSPACK scaling algorithm.
;
_exptl_crystal_colour 'light blue'
_exptl_crystal_density_diffrn 1.454
_exptl_crystal_description block
_exptl_crystal_F_000 1628
_exptl_crystal_size_max 0.18
_exptl_crystal_size_mid 0.08
_exptl_crystal_size_min 0.08
_refine_diff_density_max 0.601
_refine_diff_density_min -0.396
_refine_diff_density_rms 0.087
_refine_ls_extinction_coef .
_refine_ls_extinction_method none
_refine_ls_goodness_of_fit_ref 1.117
_refine_ls_hydrogen_treatment constr
_refine_ls_matrix_type full
_refine_ls_number_parameters 231
_refine_ls_number_reflns 4544
_refine_ls_number_restraints 26
_refine_ls_restrained_S_all 1.128
_refine_ls_R_factor_all 0.0686
_refine_ls_R_factor_gt 0.0576
_refine_ls_shift/su_max 0.000
_refine_ls_shift/su_mean 0.000
_refine_ls_structure_factor_coef Fsqd
_refine_ls_weighting_details 'w=1/[\s^2^(Fo^2^)+(0.1246P)^2^] where P=(Fo^2^+2Fc^2^)/3'
_refine_ls_weighting_scheme calc
_refine_ls_wR_factor_gt 0.1686
_refine_ls_wR_factor_ref 0.1804
_reflns_Friedel_coverage 0.000
_reflns_Friedel_fraction_full .
_reflns_Friedel_fraction_max .
_reflns_number_gt 3771
_reflns_number_total 4544
_reflns_threshold_expression 'I > 2\s(I)'
_cod_data_source_file 3.cif
_cod_data_source_block 3
_cod_database_code 1556422
_shelx_space_group_comment
;
The symmetry employed for this shelxl refinement is uniquely defined
by the following loop, which should always be used as a source of
symmetry information in preference to the above space-group names.
They are only intended as comments.
;
_diffrn_oxdiff_twin_integration_method simultaneous
_olex2_refinement_description
;
1. Twinned data refinement
 Scales: 0.611(2)
 0.389(2)
2. Fixed Uiso
 At 1.2 times of:
  All C(H) groups
 At 1.5 times of:
  All C(H,H,H) groups, All O(H,H) groups
3. Rigid body (RIGU) restrains
 O5, Cl1, O3, O6, O4
 with sigma for 1-2 distances of 0.002 and sigma for 1-3 distances of 0.002
4.a Free rotating group:
 O1(H1A,H1B)
4.b Aromatic/amide H refined with riding coordinates:
 C10(H10), C1(H1), C5(H5), C2(H2), C4(H4), C11(H11), C7(H7), C6(H6)
4.c Idealised Me refined as rotating group:
 C13(H13A,H13B,H13C), C15(H15A,H15B,H15C), C14(H14A,H14B,H14C)
;

loop_
_space_group_symop_operation_xyz
'x, y, z'
'-x, y, -z+1/2'
'x+1/2, y+1/2, z'
'-x+1/2, y+1/2, -z+1/2'
'-x, -y, -z'
'x, -y, z-1/2'
'-x+1/2, -y+1/2, -z'
'x+1/2, -y+1/2, z-1/2'

loop_
_atom_site_label
_atom_site_type_symbol
_atom_site_fract_x
_atom_site_fract_y
_atom_site_fract_z
_atom_site_U_iso_or_equiv
_atom_site_adp_type
_atom_site_occupancy
_atom_site_site_symmetry_order
_atom_site_calc_flag
_atom_site_refinement_flags_posn
_atom_site_refinement_flags_adp
_atom_site_refinement_flags_occupancy
_atom_site_disorder_assembly
_atom_site_disorder_group
Cu1 Cu 0.500000 -0.01441(7) 0.250000 0.0270(3) Uani 1 2 d S T P . .
Cl1 Cl 0.81171(13) -0.12024(19) 0.10674(9) 0.0652(6) Uani 1 1 d . U . . .
N2 N 0.500000 0.1684(5) 0.250000 0.0289(15) Uani 1 2 d S T P . .
N3 N 0.500000 0.8018(5) 0.250000 0.0265(14) Uani 1 2 d S T P . .
N1 N 0.4954(3) -0.0138(3) 0.15876(16) 0.0259(9) Uani 1 1 d . . . . .
O1 O 0.6713(3) -0.0147(4) 0.2502(2) 0.0463(10) Uani 1 1 d . . . . .
H1A H 0.712270 -0.022507 0.278007 0.069 Uiso 1 1 d G . . . .
H1B H 0.688996 -0.049745 0.218579 0.069 Uiso 1 1 d G . . . .
C9 C 0.500000 0.5512(6) 0.250000 0.0327(18) Uani 1 2 d S T P . .
C8 C 0.500000 0.4193(6) 0.250000 0.0310(18) Uani 1 2 d S T P . .
C10 C 0.5699(4) 0.6171(5) 0.2781(3) 0.0432(16) Uani 1 1 d . . . . .
H10 H 0.618779 0.577499 0.297511 0.052 Uiso 1 1 calc R . . . .
C1 C 0.4384(4) 0.0581(5) 0.1274(2) 0.0321(13) Uani 1 1 d . . . . .
H1 H 0.397301 0.105825 0.148231 0.039 Uiso 1 1 calc R . . . .
C3 C 0.4989(3) -0.0043(4) 0.0334(2) 0.0260(11) Uani 1 1 d . . . . .
C5 C 0.5518(4) -0.0828(5) 0.1277(3) 0.0387(15) Uani 1 1 d . . . . .
H5 H 0.590858 -0.134958 0.148801 0.046 Uiso 1 1 calc R . . . .
C2 C 0.4378(4) 0.0646(5) 0.0663(2) 0.0348(14) Uani 1 1 d . . . . .
H2 H 0.396311 0.115461 0.046258 0.042 Uiso 1 1 calc R . . . .
C4 C 0.5553(4) -0.0812(5) 0.0667(2) 0.0339(14) Uani 1 1 d . . . . .
H4 H 0.595782 -0.132002 0.047195 0.041 Uiso 1 1 calc R . . . .
C11 C 0.5677(4) 0.7405(5) 0.2776(3) 0.0393(15) Uani 1 1 d . . . . .
H11 H 0.615140 0.782559 0.297121 0.047 Uiso 1 1 calc R . . . .
C7 C 0.5771(4) 0.3537(5) 0.2355(3) 0.0377(15) Uani 1 1 d . . . . .
H7 H 0.631480 0.393175 0.226336 0.045 Uiso 1 1 calc R . . . .
O2 O 0.7484(4) -0.0958(6) 0.3559(2) 0.0848(19) Uani 1 1 d . . . . .
C6 C 0.5740(4) 0.2326(5) 0.2345(3) 0.0345(15) Uani 1 1 d . . . . .
H6 H 0.626075 0.191270 0.222444 0.041 Uiso 1 1 calc R . . . .
O3 O 0.7750(5) -0.0231(7) 0.1355(4) 0.146(3) Uani 1 1 d . U . . .
N4 N 0.8381(4) -0.1579(8) 0.4312(3) 0.082(2) Uani 1 1 d . . . . .
C12 C 0.8086(6) -0.0741(9) 0.3955(4) 0.073(2) Uani 1 1 d . . . . .
O5 O 0.9078(4) -0.1290(8) 0.1145(3) 0.126(3) Uani 1 1 d . U . . .
C13 C 0.8490(8) 0.0459(10) 0.4025(5) 0.116(4) Uani 1 1 d . . . . .
H13A H 0.810725 0.103530 0.381669 0.174 Uiso 1 1 calc GR . . . .
H13B H 0.909595 0.046571 0.386082 0.174 Uiso 1 1 calc GR . . . .
H13C H 0.853302 0.066192 0.444517 0.174 Uiso 1 1 calc GR . . . .
C15 C 0.8049(7) -0.2791(9) 0.4209(5) 0.108(3) Uani 1 1 d . . . . .
H15A H 0.764089 -0.280108 0.386133 0.161 Uiso 1 1 calc GR . . . .
H15B H 0.772312 -0.306033 0.455405 0.161 Uiso 1 1 calc GR . . . .
H15C H 0.856324 -0.331300 0.414279 0.161 Uiso 1 1 calc GR . . . .
C14 C 0.9099(6) -0.1405(10) 0.4776(4) 0.099(3) Uani 1 1 d . . . . .
H14A H 0.968271 -0.129628 0.458979 0.148 Uiso 1 1 calc GR . . . .
H14B H 0.912754 -0.209734 0.503317 0.148 Uiso 1 1 calc GR . . . .
H14C H 0.895823 -0.070781 0.501001 0.148 Uiso 1 1 calc GR . . . .
O6 O 0.7794(5) -0.1448(14) 0.0518(4) 0.226(6) Uani 1 1 d . U . . .
O4 O 0.7730(6) -0.2052(10) 0.1479(6) 0.204(5) Uani 1 1 d . U . . .

loop_
_atom_site_aniso_label
_atom_site_aniso_U_11
_atom_site_aniso_U_22
_atom_site_aniso_U_33
_atom_site_aniso_U_23
_atom_site_aniso_U_13
_atom_site_aniso_U_12
Cu1 0.0525(7) 0.0125(4) 0.0160(4) 0.000 0.0005(4) 0.000
Cl1 0.0648(13) 0.0652(13) 0.0656(13) -0.0205(10) 0.0012(10) 0.0097(10)
N2 0.044(4) 0.019(3) 0.024(3) 0.000 0.008(3) 0.000
N3 0.040(4) 0.014(3) 0.025(3) 0.000 -0.006(3) 0.000
N1 0.043(2) 0.0199(19) 0.0148(19) -0.0014(17) 0.002(2) 0.0008(19)
O1 0.052(3) 0.043(2) 0.045(2) -0.008(2) 0.002(2) 0.006(2)
C9 0.043(5) 0.019(3) 0.036(4) 0.000 0.002(4) 0.000
C8 0.044(5) 0.019(4) 0.031(4) 0.000 -0.005(4) 0.000
C10 0.049(4) 0.020(3) 0.059(4) 0.002(3) -0.014(3) 0.006(3)
C1 0.046(4) 0.028(3) 0.022(3) 0.005(3) 0.008(2) 0.013(3)
C3 0.030(3) 0.026(3) 0.022(2) -0.003(2) -0.003(2) -0.004(2)
C5 0.049(4) 0.035(3) 0.032(3) 0.000(3) -0.010(3) 0.015(3)
C2 0.047(4) 0.037(3) 0.020(3) 0.009(3) 0.000(3) 0.013(3)
C4 0.039(3) 0.044(4) 0.018(3) -0.004(3) -0.002(2) 0.013(3)
C11 0.049(4) 0.024(3) 0.044(4) 0.003(3) -0.012(3) -0.007(3)
C7 0.042(4) 0.022(3) 0.049(4) 0.007(3) 0.004(3) -0.006(3)
O2 0.073(4) 0.126(6) 0.055(4) 0.005(3) -0.010(3) 0.025(3)
C6 0.042(4) 0.021(3) 0.041(4) -0.002(2) 0.008(3) 0.007(3)
O3 0.103(5) 0.133(6) 0.199(9) -0.072(6) -0.042(5) 0.033(4)
N4 0.066(5) 0.107(7) 0.073(5) 0.002(5) -0.009(4) 0.020(4)
C12 0.064(5) 0.103(8) 0.052(5) 0.003(5) 0.007(4) 0.021(5)
O5 0.065(4) 0.205(8) 0.109(5) -0.036(5) 0.013(3) 0.011(4)
C13 0.157(11) 0.100(9) 0.091(8) 0.006(7) 0.008(7) -0.001(8)
C15 0.151(10) 0.069(7) 0.102(8) 0.011(6) -0.002(7) -0.010(6)
C14 0.073(6) 0.148(9) 0.074(6) 0.019(6) -0.015(5) 0.005(6)
O6 0.103(6) 0.466(18) 0.110(6) -0.133(7) 0.004(4) -0.046(8)
O4 0.121(6) 0.200(8) 0.291(11) 0.113(10) 0.005(7) -0.012(6)

loop_
_atom_type_symbol
_atom_type_description
_atom_type_scat_dispersion_real
_atom_type_scat_dispersion_imag
_atom_type_scat_source
C C 0.0033 0.0016 'International Tables Vol C Tables 4.2.6.8 and 6.1.1.4'
H H 0.0000 0.0000 'International Tables Vol C Tables 4.2.6.8 and 6.1.1.4'
Cl Cl 0.1484 0.1585 'International Tables Vol C Tables 4.2.6.8 and 6.1.1.4'
Cu Cu 0.3201 1.2651 'International Tables Vol C Tables 4.2.6.8 and 6.1.1.4'
N N 0.0061 0.0033 'International Tables Vol C Tables 4.2.6.8 and 6.1.1.4'
O O 0.0106 0.0060 'International Tables Vol C Tables 4.2.6.8 and 6.1.1.4'

loop_
_geom_angle_atom_site_label_1
_geom_angle_atom_site_label_2
_geom_angle_atom_site_label_3
_geom_angle
_geom_angle_site_symmetry_1
_geom_angle_site_symmetry_3
N2 Cu1 N3 180.0 . 1_545
N2 Cu1 O1 90.08(10) . .
N3 Cu1 O1 89.92(10) 1_545 .
N1 Cu1 N2 89.80(11) 2_655 .
N1 Cu1 N2 89.80(11) . .
N1 Cu1 N3 90.20(11) 2_655 1_545
N1 Cu1 N3 90.20(11) . 1_545
N1 Cu1 N1 179.6(2) 2_655 .
N1 Cu1 O1 90.43(18) . .
N1 Cu1 O1 89.57(18) 2_655 .
O3 Cl1 O5 113.2(4) . .
O3 Cl1 O4 93.4(7) . .
O5 Cl1 O4 106.2(5) . .
O6 Cl1 O3 117.5(7) . .
O6 Cl1 O5 115.1(5) . .
O6 Cl1 O4 108.4(7) . .
C6 N2 Cu1 122.2(3) 2_655 .
C6 N2 Cu1 122.2(3) . .
C6 N2 C6 115.6(6) . 2_655
C11 N3 Cu1 120.9(3) . 1_565
C11 N3 Cu1 120.9(3) 2_655 1_565
C11 N3 C11 118.2(7) 2_655 .
C1 N1 Cu1 121.8(3) . .
C5 N1 Cu1 120.9(4) . .
C5 N1 C1 117.2(4) . .
Cu1 O1 H1A 132.9 . .
Cu1 O1 H1B 108.9 . .
H1A O1 H1B 109.5 . .
C10 C9 C8 122.0(3) 2_655 .
C10 C9 C8 122.0(3) . .
C10 C9 C10 116.1(7) 2_655 .
C7 C8 C9 122.0(3) 2_655 .
C7 C8 C9 122.0(3) . .
C7 C8 C7 116.1(7) 2_655 .
C9 C10 H10 119.7 . .
C11 C10 C9 120.6(6) . .
C11 C10 H10 119.7 . .
N1 C1 H1 118.6 . .
N1 C1 C2 122.7(5) . .
C2 C1 H1 118.6 . .
C2 C3 C3 121.2(6) . 5_655
C4 C3 C3 123.0(6) . 5_655
C4 C3 C2 115.8(4) . .
N1 C5 H5 118.2 . .
N1 C5 C4 123.5(5) . .
C4 C5 H5 118.2 . .
C1 C2 C3 120.5(5) . .
C1 C2 H2 119.7 . .
C3 C2 H2 119.7 . .
C3 C4 H4 119.9 . .
C5 C4 C3 120.2(5) . .
C5 C4 H4 119.9 . .
N3 C11 C10 122.3(6) . .
N3 C11 H11 118.9 . .
C10 C11 H11 118.9 . .
C8 C7 H7 119.8 . .
C6 C7 C8 120.4(6) . .
C6 C7 H7 119.8 . .
N2 C6 C7 123.7(5) . .
N2 C6 H6 118.1 . .
C7 C6 H6 118.1 . .
C12 N4 C15 118.3(8) . .
C12 N4 C14 123.8(9) . .
C15 N4 C14 117.6(8) . .
O2 C12 N4 120.5(10) . .
O2 C12 C13 121.5(9) . .
N4 C12 C13 118.0(9) . .
C12 C13 H13A 109.5 . .
C12 C13 H13B 109.5 . .
C12 C13 H13C 109.5 . .
H13A C13 H13B 109.5 . .
H13A C13 H13C 109.5 . .
H13B C13 H13C 109.5 . .
N4 C15 H15A 109.5 . .
N4 C15 H15B 109.5 . .
N4 C15 H15C 109.5 . .
H15A C15 H15B 109.5 . .
H15A C15 H15C 109.5 . .
H15B C15 H15C 109.5 . .
N4 C14 H14A 109.5 . .
N4 C14 H14B 109.5 . .
N4 C14 H14C 109.5 . .
H14A C14 H14B 109.5 . .
H14A C14 H14C 109.5 . .
H14B C14 H14C 109.5 . .

loop_
_geom_bond_atom_site_label_1
_geom_bond_atom_site_label_2
_geom_bond_distance
_geom_bond_site_symmetry_2
Cu1 N2 2.036(6) .
Cu1 N3 2.047(5) 1_545
Cu1 N1 2.027(3) 2_655
Cu1 N1 2.027(3) .
Cu1 O1 2.482(4) .
Cl1 O3 1.372(7) .
Cl1 O5 1.401(6) .
Cl1 O6 1.325(8) .
Cl1 O4 1.440(10) .
N2 C6 1.341(6) 2_655
N2 C6 1.341(6) .
N3 C11 1.331(6) .
N3 C11 1.331(6) 2_655
N1 C1 1.333(7) .
N1 C5 1.329(7) .
O1 H1A 0.8500 .
O1 H1B 0.8498 .
C9 C8 1.470(9) .
C9 C10 1.386(7) 2_655
C9 C10 1.386(7) .
C8 C7 1.380(7) 2_655
C8 C7 1.380(7) .
C10 H10 0.9300 .
C10 C11 1.375(8) .
C1 H1 0.9300 .
C1 C2 1.361(7) .
C3 C3 1.487(9) 5_655
C3 C2 1.395(7) .
C3 C4 1.384(7) .
C5 H5 0.9300 .
C5 C4 1.358(8) .
C2 H2 0.9300 .
C4 H4 0.9300 .
C11 H11 0.9300 .
C7 H7 0.9300 .
C7 C6 1.350(7) .
O2 C12 1.246(9) .
C6 H6 0.9300 .
N4 C12 1.291(11) .
N4 C15 1.448(11) .
N4 C14 1.457(10) .
C12 C13 1.466(13) .
C13 H13A 0.9600 .
C13 H13B 0.9600 .
C13 H13C 0.9600 .
C15 H15A 0.9600 .
C15 H15B 0.9600 .
C15 H15C 0.9600 .
C14 H14A 0.9600 .
C14 H14B 0.9600 .
C14 H14C 0.9600 .

loop_
_geom_torsion_atom_site_label_1
_geom_torsion_atom_site_label_2
_geom_torsion_atom_site_label_3
_geom_torsion_atom_site_label_4
_geom_torsion
_geom_torsion_site_symmetry_1
_geom_torsion_site_symmetry_2
_geom_torsion_site_symmetry_3
_geom_torsion_site_symmetry_4
Cu1 N2 C6 C7 -178.3(4) . . . .
Cu1 N3 C11 C10 -179.7(5) 1_565 . . .
Cu1 N1 C1 C2 176.3(4) . . . .
Cu1 N1 C5 C4 -176.2(4) . . . .
N1 C1 C2 C3 -0.7(9) . . . .
N1 C5 C4 C3 0.5(9) . . . .
C9 C8 C7 C6 -178.4(4) . . . .
C9 C10 C11 N3 -0.7(9) . . . .
C8 C9 C10 C11 -179.7(4) . . . .
C8 C7 C6 N2 -3.4(8) . . . .
C10 C9 C8 C7 132.0(4) 2_655 . . .
C10 C9 C8 C7 -48.0(4) 2_655 . . 2_655
C10 C9 C8 C7 -48.0(4) . . . .
C10 C9 C8 C7 131.9(4) . . . 2_655
C10 C9 C10 C11 0.3(4) 2_655 . . .
C1 N1 C5 C4 1.6(9) . . . .
C3 C3 C2 C1 -178.2(6) 5_655 . . .
C3 C3 C4 C5 178.3(6) 5_655 . . .
C5 N1 C1 C2 -1.5(9) . . . .
C2 C3 C4 C5 -2.6(8) . . . .
C4 C3 C2 C1 2.7(8) . . . .
C11 N3 C11 C10 0.3(5) 2_655 . . .
C7 C8 C7 C6 1.6(4) 2_655 . . .
C6 N2 C6 C7 1.7(4) 2_655 . . .
C15 N4 C12 O2 4.9(12) . . . .
C15 N4 C12 C13 -174.2(8) . . . .
C14 N4 C12 O2 178.4(7) . . . .
C14 N4 C12 C13 -0.7(12) . . . .

loop_
_diffrn_oxdiff_twin_id
_diffrn_oxdiff_twin_ratio
_diffrn_oxdiff_twin_reflns_isolated
_diffrn_oxdiff_twin_reflns_overlapped
1 0.5796 1446 7359
2 0.4204 1448 7359
